data_7245490
loop_
_publ_author_name
'Zhao, Qiang'
'Li, Qi-yang'
'Li, Jing'

_publ_section_title
;
 Structures, fluorescence and magnetism of a series of coordination
 polymers driven by a tricarboxypyridine ligand
;
_journal_name_full CrystEngComm
_journal_paper_doi 10.1039/D2CE00726F
_journal_year 2022
_chemical_formula_sum 'C14 H9 Cd N O8'
_chemical_formula_weight 431.62
_space_group_IT_number 2
_space_group_name_Hall '-P 1'
_space_group_name_H-M_alt 'P -1'
_symmetry_cell_setting triclinic
_symmetry_space_group_name_H-M 'P -1'
_atom_sites_solution_hydrogens geom
_atom_sites_solution_primary direct
_atom_sites_solution_secondary difmap
_audit_creation_method SHELXL-97
_audit_update_record
;
2022-05-20 deposited with the CCDC.	2022-08-24 downloaded from the CCDC.
;
_cell_angle_alpha 77.292(5)
_cell_angle_beta 70.241(3)
_cell_angle_gamma 72.421(3)
_cell_formula_units_Z 2
_cell_length_a 7.8843(17)
_cell_length_b 8.4605(17)
_cell_length_c 11.499(3)
_cell_measurement_reflns_used 3168
_cell_measurement_temperature 296(2)
_cell_measurement_theta_max 28.71
_cell_measurement_theta_min 2.83
_cell_volume 682.2(3)
_computing_structure_refinement 'SHELXL-97 (Sheldrick, 1997)'
_computing_structure_solution 'SHELXS-97 (Sheldrick, 1990)'
_diffrn_ambient_temperature 296(2)
_diffrn_measured_fraction_theta_full 0.984
_diffrn_measured_fraction_theta_max 0.984
_diffrn_measurement_device_type 'CCD area detector'
_diffrn_measurement_method 'phi and omega scans'
_diffrn_radiation_monochromator graphite
_diffrn_radiation_source 'fine-focus sealed tube'
_diffrn_radiation_type MoK\a
_diffrn_radiation_wavelength 0.71073
_diffrn_reflns_av_R_equivalents 0.0444
_diffrn_reflns_av_sigmaI/netI 0.0333
_diffrn_reflns_limit_h_max 9
_diffrn_reflns_limit_h_min -8
_diffrn_reflns_limit_k_max 7
_diffrn_reflns_limit_k_min -10
_diffrn_reflns_limit_l_max 13
_diffrn_reflns_limit_l_min -13
_diffrn_reflns_number 3287
_diffrn_reflns_theta_full 25.00
_diffrn_reflns_theta_max 25.00
_diffrn_reflns_theta_min 1.90
_exptl_absorpt_coefficient_mu 1.649
_exptl_crystal_colour lightyellow
_exptl_crystal_density_diffrn 2.101
_exptl_crystal_density_method 'not measured'
_exptl_crystal_description block
_exptl_crystal_F_000 424
_refine_diff_density_max 0.558
_refine_diff_density_min -1.017
_refine_diff_density_rms 0.105
_refine_ls_extinction_method none
_refine_ls_goodness_of_fit_ref 1.038
_refine_ls_hydrogen_treatment mixed
_refine_ls_matrix_type full
_refine_ls_number_parameters 219
_refine_ls_number_reflns 2368
_refine_ls_number_restraints 0
_refine_ls_restrained_S_all 1.038
_refine_ls_R_factor_all 0.0300
_refine_ls_R_factor_gt 0.0270
_refine_ls_shift/su_max 0.002
_refine_ls_shift/su_mean 0.000
_refine_ls_structure_factor_coef Fsqd
_refine_ls_weighting_details 'calc w=1/[\s^2^(Fo^2^)+(0.0520P)^2^+0.1426P] where P=(Fo^2^+2Fc^2^)/3'
_refine_ls_weighting_scheme calc
_refine_ls_wR_factor_gt 0.0703
_refine_ls_wR_factor_ref 0.0717
_reflns_number_gt 2219
_reflns_number_total 2368
_reflns_threshold_expression >2sigma(I)
_cod_data_source_file d2ce00726f2.cif
_cod_data_source_block 2
_cod_original_sg_symbol_H-M P-1
_cod_database_code 7245490

loop_
_symmetry_equiv_pos_as_xyz
'x, y, z'
'-x, -y, -z'

loop_
_atom_site_label
_atom_site_type_symbol
_atom_site_fract_x
_atom_site_fract_y
_atom_site_fract_z
_atom_site_U_iso_or_equiv
_atom_site_adp_type
_atom_site_occupancy
_atom_site_symmetry_multiplicity
_atom_site_calc_flag
_atom_site_refinement_flags
_atom_site_disorder_assembly
_atom_site_disorder_group
O7 O 0.8444(3) -0.1531(3) 0.6113(2) 0.0320(5) Uani 1 1 d . . .
O8 O 0.8435(3) -0.3598(3) 0.5243(2) 0.0318(5) Uani 1 1 d . . .
C12 C 0.7583(4) -0.2305(4) 0.5811(3) 0.0228(6) Uani 1 1 d . . .
C11 C 0.5499(4) -0.1734(4) 0.6131(3) 0.0205(6) Uani 1 1 d . . .
C10 C 0.4512(4) -0.0499(4) 0.6883(3) 0.0229(6) Uani 1 1 d . . .
H10 H 0.5117 0.0028 0.7191 0.028 Uiso 1 1 calc R . .
C13 C 0.4552(4) -0.2482(4) 0.5686(3) 0.0240(6) Uani 1 1 d . . .
H13 H 0.5228 -0.3335 0.5197 0.029 Uiso 1 1 calc R . .
N1 N 0.2695(3) -0.2027(3) 0.5933(2) 0.0248(5) Uani 1 1 d . . .
C14 C 0.1727(4) -0.0836(4) 0.6666(3) 0.0244(6) Uani 1 1 d . . .
H14 H 0.0439 -0.0514 0.6844 0.029 Uiso 1 1 calc R . .
C9 C 0.2591(4) -0.0067(4) 0.7168(3) 0.0223(6) Uani 1 1 d . . .
O6 O 0.1425(3) 0.1146(3) 0.7903(2) 0.0296(5) Uani 1 1 d . . .
Cd1 Cd 0.12805(3) 0.62930(2) 0.543974(19) 0.02254(11) Uani 1 1 d . . .
O3 O 0.3360(3) 0.4258(3) 0.6619(2) 0.0337(5) Uani 1 1 d . . .
O2 O 0.0371(3) 0.5065(3) 0.7571(2) 0.0342(5) Uani 1 1 d . . .
O1 O 0.2991(4) 0.6704(4) 0.3379(3) 0.0450(6) Uani 1 1 d . . .
H1A H 0.4147 0.6550 0.3324 0.067 Uiso 1 1 d R . .
H1B H 0.2667 0.7737 0.3075 0.067 Uiso 1 1 d R . .
C2 C 0.2257(4) 0.3045(4) 0.8715(3) 0.0238(6) Uani 1 1 d . . .
C8 C 0.2025(4) 0.1461(4) 0.8823(3) 0.0240(6) Uani 1 1 d . . .
C7 C 0.2245(4) 0.0254(4) 0.9841(3) 0.0305(7) Uani 1 1 d . . .
H7 H 0.2110 -0.0815 0.9886 0.037 Uiso 1 1 calc R . .
C1 C 0.1983(5) 0.4218(4) 0.7565(3) 0.0272(7) Uani 1 1 d . . .
C3 C 0.2666(4) 0.3473(4) 0.9684(3) 0.0255(6) Uani 1 1 d . . .
C5 C 0.2855(5) 0.2289(4) 1.0714(3) 0.0304(7) Uani 1 1 d . . .
H5 H 0.3107 0.2571 1.1365 0.036 Uiso 1 1 calc R . .
C4 C 0.2980(5) 0.5171(4) 0.9574(3) 0.0312(7) Uani 1 1 d . . .
C6 C 0.2669(5) 0.0692(4) 1.0777(3) 0.0329(7) Uani 1 1 d . . .
H6 H 0.2833 -0.0095 1.1461 0.039 Uiso 1 1 calc R . .
O5 O 0.2312(4) 0.5911(3) 1.0594(2) 0.0396(6) Uani 1 1 d . . .
H5A H 0.1508 0.5480 1.1103 0.059 Uiso 1 1 calc R . .
O4 O 0.3858(5) 0.5822(4) 0.8610(3) 0.0579(9) Uani 1 1 d . . .

loop_
_atom_site_aniso_label
_atom_site_aniso_U_11
_atom_site_aniso_U_22
_atom_site_aniso_U_33
_atom_site_aniso_U_23
_atom_site_aniso_U_13
_atom_site_aniso_U_12
O7 0.0184(11) 0.0355(12) 0.0484(14) -0.0122(10) -0.0132(10) -0.0069(9)
O8 0.0172(11) 0.0348(12) 0.0464(14) -0.0178(10) -0.0097(10) -0.0015(9)
C12 0.0210(15) 0.0234(15) 0.0251(15) -0.0006(12) -0.0094(12) -0.0061(12)
C11 0.0188(15) 0.0193(14) 0.0244(14) -0.0009(11) -0.0080(12) -0.0058(11)
C10 0.0196(15) 0.0230(15) 0.0290(15) -0.0005(12) -0.0088(12) -0.0095(12)
C13 0.0181(14) 0.0252(15) 0.0296(16) -0.0069(12) -0.0075(12) -0.0038(12)
N1 0.0191(13) 0.0264(13) 0.0325(14) -0.0085(11) -0.0084(11) -0.0064(10)
C14 0.0206(15) 0.0234(15) 0.0312(16) -0.0068(12) -0.0083(13) -0.0051(12)
C9 0.0199(14) 0.0191(14) 0.0290(15) -0.0056(11) -0.0082(12) -0.0034(11)
O6 0.0224(11) 0.0278(12) 0.0423(13) -0.0172(10) -0.0135(10) 0.0018(9)
Cd1 0.01652(14) 0.02615(15) 0.02873(15) -0.00554(9) -0.00927(10) -0.00632(10)
O3 0.0369(14) 0.0361(13) 0.0250(11) -0.0051(9) -0.0040(10) -0.0095(10)
O2 0.0319(13) 0.0319(12) 0.0352(13) -0.0011(10) -0.0129(11) -0.0015(10)
O1 0.0431(15) 0.0484(16) 0.0414(14) -0.0060(12) -0.0073(12) -0.0140(12)
C2 0.0182(14) 0.0264(16) 0.0253(15) -0.0065(12) -0.0037(12) -0.0045(12)
C8 0.0158(14) 0.0255(15) 0.0299(16) -0.0099(12) -0.0047(12) -0.0016(11)
C7 0.0246(16) 0.0229(16) 0.0412(18) -0.0050(13) -0.0057(14) -0.0060(13)
C1 0.0322(18) 0.0231(15) 0.0293(16) -0.0093(12) -0.0095(14) -0.0065(13)
C3 0.0228(15) 0.0257(16) 0.0285(16) -0.0041(12) -0.0067(13) -0.0072(12)
C5 0.0356(18) 0.0298(17) 0.0269(16) -0.0037(13) -0.0105(14) -0.0081(14)
C4 0.0337(18) 0.0303(17) 0.0353(18) -0.0030(14) -0.0148(15) -0.0113(14)
C6 0.0315(18) 0.0316(18) 0.0306(17) 0.0010(13) -0.0086(14) -0.0050(14)
O5 0.0401(15) 0.0345(14) 0.0495(15) -0.0154(11) -0.0106(12) -0.0128(11)
O4 0.093(3) 0.0508(18) 0.0428(16) 0.0031(13) -0.0184(17) -0.0455(18)

loop_
_atom_type_symbol
_atom_type_description
_atom_type_scat_dispersion_real
_atom_type_scat_dispersion_imag
_atom_type_scat_source
C C 0.0033 0.0016 'International Tables Vol C Tables 4.2.6.8 and 6.1.1.4'
H H 0.0000 0.0000 'International Tables Vol C Tables 4.2.6.8 and 6.1.1.4'
Cd Cd -0.8075 1.2024 'International Tables Vol C Tables 4.2.6.8 and 6.1.1.4'
N N 0.0061 0.0033 'International Tables Vol C Tables 4.2.6.8 and 6.1.1.4'
O O 0.0106 0.0060 'International Tables Vol C Tables 4.2.6.8 and 6.1.1.4'

loop_
_geom_angle_atom_site_label_1
_geom_angle_atom_site_label_2
_geom_angle_atom_site_label_3
_geom_angle
_geom_angle_site_symmetry_1
_geom_angle_site_symmetry_3
_geom_angle_publ_flag
C12 O7 Cd1 88.88(19) . 1_645 ?
C12 O8 Cd1 94.21(17) . 1_645 ?
C12 O8 Cd1 155.3(2) . 2_656 ?
Cd1 O8 Cd1 107.11(9) 1_645 2_656 ?
O7 C12 O8 121.3(3) . . ?
O7 C12 C11 119.4(3) . . ?
O8 C12 C11 119.3(3) . . ?
O7 C12 Cd1 63.94(16) . 1_645 ?
O8 C12 Cd1 57.69(15) . 1_645 ?
C11 C12 Cd1 172.5(2) . 1_645 ?
C10 C11 C13 119.3(3) . . ?
C10 C11 C12 121.2(3) . . ?
C13 C11 C12 119.5(3) . . ?
C11 C10 C9 118.0(3) . . ?
C11 C10 H10 121.0 . . ?
C9 C10 H10 121.0 . . ?
N1 C13 C11 122.6(3) . . ?
N1 C13 H13 118.7 . . ?
C11 C13 H13 118.7 . . ?
C14 N1 C13 118.5(3) . . ?
C14 N1 Cd1 122.0(2) . 1_545 ?
C13 N1 Cd1 118.2(2) . 1_545 ?
N1 C14 C9 121.8(3) . . ?
N1 C14 H14 119.1 . . ?
C9 C14 H14 119.1 . . ?
O6 C9 C10 124.5(3) . . ?
O6 C9 C14 115.6(3) . . ?
C10 C9 C14 119.8(3) . . ?
C9 O6 C8 117.9(2) . . ?
O8 Cd1 O1 101.16(10) 1_465 . ?
O8 Cd1 N1 138.92(9) 1_465 1_565 ?
O1 Cd1 N1 89.80(10) . 1_565 ?
O8 Cd1 O2 90.62(9) 1_465 . ?
O1 Cd1 O2 160.68(10) . . ?
N1 Cd1 O2 91.26(9) 1_565 . ?
O8 Cd1 O7 55.17(8) 1_465 1_465 ?
O1 Cd1 O7 115.83(10) . 1_465 ?
N1 Cd1 O7 84.32(8) 1_565 1_465 ?
O2 Cd1 O7 83.47(8) . 1_465 ?
O8 Cd1 O8 72.89(9) 1_465 2_656 ?
O1 Cd1 O8 79.41(9) . 2_656 ?
N1 Cd1 O8 148.14(8) 1_565 2_656 ?
O2 Cd1 O8 89.68(8) . 2_656 ?
O7 Cd1 O8 127.37(7) 1_465 2_656 ?
O8 Cd1 O3 133.58(8) 1_465 . ?
O1 Cd1 O3 108.42(9) . . ?
N1 Cd1 O3 76.90(9) 1_565 . ?
O2 Cd1 O3 53.26(8) . . ?
O7 Cd1 O3 131.55(8) 1_465 . ?
O8 Cd1 O3 78.29(8) 2_656 . ?
O8 Cd1 C12 28.10(9) 1_465 1_465 ?
O1 Cd1 C12 112.62(10) . 1_465 ?
N1 Cd1 C12 111.46(9) 1_565 1_465 ?
O2 Cd1 C12 84.85(9) . 1_465 ?
O7 Cd1 C12 27.18(8) 1_465 1_465 ?
O8 Cd1 C12 100.34(8) 2_656 1_465 ?
O3 Cd1 C12 137.94(8) . 1_465 ?
C1 O3 Cd1 89.7(2) . . ?
C1 O2 Cd1 94.6(2) . . ?
Cd1 O1 H1A 110.0 . . ?
Cd1 O1 H1B 110.0 . . ?
H1A O1 H1B 103.8 . . ?
C8 C2 C3 118.8(3) . . ?
C8 C2 C1 116.6(3) . . ?
C3 C2 C1 124.6(3) . . ?
C2 C8 C7 122.3(3) . . ?
C2 C8 O6 116.8(3) . . ?
C7 C8 O6 120.7(3) . . ?
C6 C7 C8 118.1(3) . . ?
C6 C7 H7 121.0 . . ?
C8 C7 H7 121.0 . . ?
O3 C1 O2 122.4(3) . . ?
O3 C1 C2 118.8(3) . . ?
O2 C1 C2 118.8(3) . . ?
C5 C3 C2 119.4(3) . . ?
C5 C3 C4 120.7(3) . . ?
C2 C3 C4 119.9(3) . . ?
C6 C5 C3 120.5(3) . . ?
C6 C5 H5 119.7 . . ?
C3 C5 H5 119.7 . . ?
O4 C4 O5 120.8(3) . . ?
O4 C4 C3 121.8(3) . . ?
O5 C4 C3 117.3(3) . . ?
C7 C6 C5 120.9(3) . . ?
C7 C6 H6 119.5 . . ?
C5 C6 H6 119.5 . . ?
C4 O5 H5A 109.5 . . ?

loop_
_geom_bond_atom_site_label_1
_geom_bond_atom_site_label_2
_geom_bond_distance
_geom_bond_site_symmetry_2
_geom_bond_publ_flag
O7 C12 1.241(4) . ?
O7 Cd1 2.441(2) 1_645 ?
O8 C12 1.283(4) . ?
O8 Cd1 2.302(2) 1_645 ?
O8 Cd1 2.495(2) 2_656 ?
C12 C11 1.502(4) . ?
C12 Cd1 2.717(3) 1_645 ?
C11 C10 1.377(4) . ?
C11 C13 1.381(4) . ?
C10 C9 1.385(4) . ?
C10 H10 0.9300 . ?
C13 N1 1.341(4) . ?
C13 H13 0.9300 . ?
N1 C14 1.335(4) . ?
N1 Cd1 2.307(2) 1_545 ?
C14 C9 1.385(4) . ?
C14 H14 0.9300 . ?
C9 O6 1.378(4) . ?
O6 C8 1.397(4) . ?
Cd1 O8 2.302(2) 1_465 ?
Cd1 O1 2.306(3) . ?
Cd1 N1 2.307(2) 1_565 ?
Cd1 O2 2.396(2) . ?
Cd1 O7 2.441(2) 1_465 ?
Cd1 O8 2.495(2) 2_656 ?
Cd1 O3 2.502(2) . ?
Cd1 C12 2.717(3) 1_465 ?
O3 C1 1.253(4) . ?
O2 C1 1.255(4) . ?
O1 H1A 0.8623 . ?
O1 H1B 0.8619 . ?
C2 C8 1.380(4) . ?
C2 C3 1.402(4) . ?
C2 C1 1.506(4) . ?
C8 C7 1.396(5) . ?
C7 C6 1.380(5) . ?
C7 H7 0.9300 . ?
C3 C5 1.392(4) . ?
C3 C4 1.502(4) . ?
C5 C6 1.386(5) . ?
C5 H5 0.9300 . ?
C4 O4 1.206(4) . ?
C4 O5 1.323(4) . ?
C6 H6 0.9300 . ?
O5 H5A 0.8200 . ?

loop_
_geom_torsion_atom_site_label_1
_geom_torsion_atom_site_label_2
_geom_torsion_atom_site_label_3
_geom_torsion_atom_site_label_4
_geom_torsion
_geom_torsion_site_symmetry_1
_geom_torsion_site_symmetry_2
_geom_torsion_site_symmetry_3
_geom_torsion_site_symmetry_4
_geom_torsion_publ_flag
Cd1 O7 C12 O8 -6.7(3) 1_645 . . . ?
Cd1 O7 C12 C11 172.4(2) 1_645 . . . ?
Cd1 O8 C12 O7 7.1(3) 1_645 . . . ?
Cd1 O8 C12 O7 157.0(4) 2_656 . . . ?
Cd1 O8 C12 C11 -172.0(2) 1_645 . . . ?
Cd1 O8 C12 C11 -22.2(7) 2_656 . . . ?
Cd1 O8 C12 Cd1 149.8(5) 2_656 . . 1_645 ?
O7 C12 C11 C10 -8.0(4) . . . . ?
O8 C12 C11 C10 171.1(3) . . . . ?
Cd1 C12 C11 C10 106.5(16) 1_645 . . . ?
O7 C12 C11 C13 173.4(3) . . . . ?
O8 C12 C11 C13 -7.5(4) . . . . ?
Cd1 C12 C11 C13 -72.0(17) 1_645 . . . ?
C13 C11 C10 C9 0.3(4) . . . . ?
C12 C11 C10 C9 -178.3(3) . . . . ?
C10 C11 C13 N1 1.7(5) . . . . ?
C12 C11 C13 N1 -179.7(3) . . . . ?
C11 C13 N1 C14 -2.0(5) . . . . ?
C11 C13 N1 Cd1 -168.8(2) . . . 1_545 ?
C13 N1 C14 C9 0.2(5) . . . . ?
Cd1 N1 C14 C9 166.5(2) 1_545 . . . ?
C11 C10 C9 O6 -179.8(3) . . . . ?
C11 C10 C9 C14 -2.0(4) . . . . ?
N1 C14 C9 O6 179.7(3) . . . . ?
N1 C14 C9 C10 1.8(5) . . . . ?
C10 C9 O6 C8 -28.4(4) . . . . ?
C14 C9 O6 C8 153.8(3) . . . . ?
O8 Cd1 O3 C1 -46.0(2) 1_465 . . . ?
O1 Cd1 O3 C1 -172.81(18) . . . . ?
N1 Cd1 O3 C1 101.85(19) 1_565 . . . ?
O2 Cd1 O3 C1 0.20(17) . . . . ?
O7 Cd1 O3 C1 31.8(2) 1_465 . . . ?
O8 Cd1 O3 C1 -98.29(19) 2_656 . . . ?
C12 Cd1 O3 C1 -5.8(2) 1_465 . . . ?
O8 Cd1 O2 C1 148.26(19) 1_465 . . . ?
O1 Cd1 O2 C1 20.2(4) . . . . ?
N1 Cd1 O2 C1 -72.78(19) 1_565 . . . ?
O7 Cd1 O2 C1 -156.92(19) 1_465 . . . ?
O8 Cd1 O2 C1 75.38(19) 2_656 . . . ?
O3 Cd1 O2 C1 -0.20(17) . . . . ?
C12 Cd1 O2 C1 175.8(2) 1_465 . . . ?
C3 C2 C8 C7 -2.3(5) . . . . ?
C1 C2 C8 C7 179.8(3) . . . . ?
C3 C2 C8 O6 173.3(3) . . . . ?
C1 C2 C8 O6 -4.6(4) . . . . ?
C9 O6 C8 C2 117.7(3) . . . . ?
C9 O6 C8 C7 -66.6(4) . . . . ?
C2 C8 C7 C6 1.5(5) . . . . ?
O6 C8 C7 C6 -173.9(3) . . . . ?
Cd1 O3 C1 O2 -0.4(3) . . . . ?
Cd1 O3 C1 C2 176.4(2) . . . . ?
Cd1 O2 C1 O3 0.4(3) . . . . ?
Cd1 O2 C1 C2 -176.4(2) . . . . ?
C8 C2 C1 O3 -90.5(4) . . . . ?
C3 C2 C1 O3 91.6(4) . . . . ?
C8 C2 C1 O2 86.4(4) . . . . ?
C3 C2 C1 O2 -91.5(4) . . . . ?
C8 C2 C3 C5 1.0(5) . . . . ?
C1 C2 C3 C5 178.8(3) . . . . ?
C8 C2 C3 C4 178.2(3) . . . . ?
C1 C2 C3 C4 -4.0(5) . . . . ?
C2 C3 C5 C6 1.0(5) . . . . ?
C4 C3 C5 C6 -176.2(3) . . . . ?
C5 C3 C4 O4 136.3(4) . . . . ?
C2 C3 C4 O4 -40.9(5) . . . . ?
C5 C3 C4 O5 -41.3(5) . . . . ?
C2 C3 C4 O5 141.4(3) . . . . ?
C8 C7 C6 C5 0.5(5) . . . . ?
C3 C5 C6 C7 -1.8(5) . . . . ?
